data_2212473
loop_
_publ_author_name
'Janusz B. Kyzio\/l'
'Zaleski, Jacek'

_publ_section_title
;
 9,9'-Bianthracenyl
;
_journal_coeditor_code BT2243
_journal_issue 3
_journal_name_full 'Acta Crystallographica Section E'
_journal_page_first o1235
_journal_page_last o1237
_journal_paper_doi 10.1107/S160053680700339X
_journal_volume 63
_journal_year 2007
_chemical_formula_iupac 'C28 H18'
_chemical_formula_moiety 'C28 H18'
_chemical_formula_sum 'C28 H18'
_chemical_formula_weight 354.42
_chemical_name_systematic
;
9,9'-Dianthracenyl
;
_space_group_IT_number 14
_symmetry_cell_setting monoclinic
_symmetry_space_group_name_Hall '-P 2ybc'
_symmetry_space_group_name_H-M 'P 1 21/c 1'
_atom_sites_solution_hydrogens geom
_atom_sites_solution_primary direct
_atom_sites_solution_secondary difmap
_audit_creation_method SHELXL-97
_cell_angle_alpha 90.00
_cell_angle_beta 107.667(4)
_cell_angle_gamma 90.00
_cell_formula_units_Z 4
_cell_length_a 12.7295(6)
_cell_length_b 8.8187(3)
_cell_length_c 17.2680(7)
_cell_measurement_reflns_used 9456
_cell_measurement_temperature 85(2)
_cell_measurement_theta_max 26.0
_cell_measurement_theta_min 3.36
_cell_volume 1847.04(14)
_computing_cell_refinement 'CrysAlisRED (Oxford Diffraction, 2002)'
_computing_data_collection 'CrysAlisCCD (Oxford Diffraction, 2002)'
_computing_data_reduction CrysAlisRED
_computing_molecular_graphics 'SHELXTL (Sheldrick, 1990)'
_computing_publication_material SHELXL97
_computing_structure_refinement 'SHELXL97 (Sheldrick, 1997)'
_computing_structure_solution 'SHELXS97 (Sheldrick, 1997)'
_diffrn_ambient_temperature 85(2)
_diffrn_measured_fraction_theta_full 0.981
_diffrn_measured_fraction_theta_max 0.981
_diffrn_measurement_device_type 'Oxford Diffraction Xcalibur'
_diffrn_measurement_method \w
_diffrn_radiation_monochromator graphite
_diffrn_radiation_source 'fine-focus sealed tube'
_diffrn_radiation_type MoK\a
_diffrn_radiation_wavelength 0.71073
_diffrn_reflns_av_R_equivalents 0.0243
_diffrn_reflns_av_sigmaI/netI 0.0436
_diffrn_reflns_limit_h_max 14
_diffrn_reflns_limit_h_min -15
_diffrn_reflns_limit_k_max 6
_diffrn_reflns_limit_k_min -10
_diffrn_reflns_limit_l_max 21
_diffrn_reflns_limit_l_min -20
_diffrn_reflns_number 9456
_diffrn_reflns_theta_full 26.00
_diffrn_reflns_theta_max 26.00
_diffrn_reflns_theta_min 3.39
_diffrn_standards_decay_% 0
_diffrn_standards_interval_count 0
_diffrn_standards_interval_time 0
_diffrn_standards_number 0
_exptl_absorpt_coefficient_mu 0.072
_exptl_absorpt_correction_type none
_exptl_crystal_colour colourless
_exptl_crystal_density_diffrn 1.275
_exptl_crystal_density_method 'not measured'
_exptl_crystal_description block
_exptl_crystal_F_000 744
_exptl_crystal_size_max 0.45
_exptl_crystal_size_mid 0.40
_exptl_crystal_size_min 0.20
_refine_diff_density_max 0.175
_refine_diff_density_min -0.148
_refine_ls_extinction_method none
_refine_ls_goodness_of_fit_ref 0.966
_refine_ls_hydrogen_treatment refall
_refine_ls_matrix_type full
_refine_ls_number_parameters 325
_refine_ls_number_reflns 3548
_refine_ls_number_restraints 0
_refine_ls_restrained_S_all 0.966
_refine_ls_R_factor_all 0.0642
_refine_ls_R_factor_gt 0.0341
_refine_ls_shift/su_max 0.001
_refine_ls_shift/su_mean 0.000
_refine_ls_structure_factor_coef Fsqd
_refine_ls_weighting_details 'calc w=1/[\s^2^(Fo^2^)+(0.0477P)^2^]'
_refine_ls_weighting_scheme calc
_refine_ls_wR_factor_gt 0.0763
_refine_ls_wR_factor_ref 0.0878
_reflns_number_gt 2237
_reflns_number_total 3548
_reflns_threshold_expression I>2\s(I)
_cod_data_source_file bt2243.cif
_cod_data_source_block I
_cod_original_cell_volume 1847.04(13)
_cod_original_sg_symbol_H-M 'P 21/c'
_cod_database_code 2212473
_cod_database_fobs_code 2212473

loop_
_symmetry_equiv_pos_as_xyz
'x, y, z'
'-x, y+1/2, -z+1/2'
'-x, -y, -z'
'x, -y-1/2, z-1/2'

loop_
_atom_site_type_symbol
_atom_site_label
_atom_site_fract_x
_atom_site_fract_y
_atom_site_fract_z
_atom_site_U_iso_or_equiv
_atom_site_adp_type
_atom_site_calc_flag
_atom_site_occupancy
C C1 0.82648(12) 0.39586(15) 0.85383(9) 0.0291(4) Uani d 1
H H1 0.8151(11) 0.3406(15) 0.8016(8) 0.035(4) Uiso d 1
C C2 0.87114(13) 0.53756(16) 0.86512(10) 0.0364(4) Uani d 1
H H2 0.8972(12) 0.5890(16) 0.8211(9) 0.045(4) Uiso d 1
C C3 0.88213(14) 0.61786(18) 0.93804(10) 0.0396(4) Uani d 1
H H3 0.9158(13) 0.7211(19) 0.9454(9) 0.055(5) Uiso d 1
C C4 0.84919(13) 0.55411(16) 0.99807(9) 0.0346(4) Uani d 1
H H4 0.8550(12) 0.6108(15) 1.0503(9) 0.038(4) Uiso d 1
C C5 0.67554(12) 0.12931(18) 1.10034(8) 0.0321(4) Uani d 1
H H5 0.6820(11) 0.1896(15) 1.1499(8) 0.035(4) Uiso d 1
C C6 0.63457(13) -0.01371(18) 1.09214(9) 0.0368(4) Uani d 1
H H6 0.6088(12) -0.0630(15) 1.1364(9) 0.036(4) Uiso d 1
C C7 0.62817(13) -0.09910(18) 1.02092(9) 0.0333(4) Uani d 1
H H7 0.5967(12) -0.2046(17) 1.0150(9) 0.044(4) Uiso d 1
C C8 0.66253(11) -0.03853(16) 0.96025(8) 0.0271(3) Uani d 1
H H8 0.6551(11) -0.0984(13) 0.9100(8) 0.024(3) Uiso d 1
C C9 0.74405(11) 0.17650(14) 0.90496(7) 0.0216(3) Uani d 1
C C10 0.76261(12) 0.33990(16) 1.04848(8) 0.0296(3) Uani d 1
H H10 0.7704(11) 0.3987(15) 1.0980(8) 0.034(4) Uiso d 1
C C4A 0.80122(11) 0.40570(15) 0.98907(8) 0.0267(3) Uani d 1
C C5A 0.71440(11) 0.19642(16) 1.03880(8) 0.0265(3) Uani d 1
C C8A 0.70660(11) 0.11165(15) 0.96646(7) 0.0222(3) Uani d 1
C C1A 0.78982(11) 0.32361(14) 0.91512(8) 0.0238(3) Uani d 1
C C1' 0.93843(12) 0.02967(15) 0.88390(8) 0.0265(3) Uani d 1
H H1' 0.9446(11) 0.0937(14) 0.9326(8) 0.027(4) Uiso d 1
C C2' 1.02991(13) -0.03850(17) 0.87514(9) 0.0320(4) Uani d 1
H H2' 1.1013(13) -0.0255(16) 0.9159(9) 0.039(4) Uiso d 1
C C3' 1.02261(13) -0.13092(17) 0.80630(9) 0.0328(4) Uani d 1
H H3' 1.0892(12) -0.1797(15) 0.8015(8) 0.032(4) Uiso d 1
C C4' 0.92488(13) -0.15006(15) 0.74794(9) 0.0298(4) Uani d 1
H H4' 0.9212(11) -0.2148(14) 0.7000(8) 0.030(4) Uiso d 1
C C5' 0.53223(12) -0.01473(15) 0.63044(8) 0.0276(3) Uani d 1
H H5' 0.5314(11) -0.0760(14) 0.5818(8) 0.032(4) Uiso d 1
C C6' 0.44353(13) 0.06700(16) 0.63389(9) 0.0296(4) Uani d 1
H H6' 0.3750(12) 0.0636(15) 0.5903(9) 0.035(4) Uiso d 1
C C7' 0.44809(13) 0.15428(16) 0.70395(8) 0.0281(3) Uani d 1
H H7' 0.3808(13) 0.2113(16) 0.7047(9) 0.044(4) Uiso d 1
C C8' 0.54245(11) 0.15952(14) 0.76777(8) 0.0235(3) Uani d 1
H H8' 0.5474(10) 0.2256(14) 0.8163(8) 0.025(3) Uiso d 1
C C9' 0.73822(11) 0.08771(14) 0.82999(7) 0.0208(3) Uani d 1
C C10' 0.72613(12) -0.09274(14) 0.69280(8) 0.0244(3) Uani d 1
H H10' 0.7238(11) -0.1555(14) 0.6430(8) 0.025(3) Uiso d 1
C C8A' 0.63865(11) 0.07850(13) 0.76617(7) 0.0208(3) Uani d 1
C C1A' 0.83360(11) 0.01370(14) 0.82362(8) 0.0227(3) Uani d 1
C C5A' 0.63293(11) -0.01261(14) 0.69588(8) 0.0222(3) Uani d 1
C C4A' 0.82661(12) -0.07862(14) 0.75364(8) 0.0239(3) Uani d 1

loop_
_atom_site_aniso_label
_atom_site_aniso_U_11
_atom_site_aniso_U_22
_atom_site_aniso_U_33
_atom_site_aniso_U_12
_atom_site_aniso_U_13
_atom_site_aniso_U_23
C1 0.0310(9) 0.0269(8) 0.0288(8) 0.0014(7) 0.0081(7) 0.0003(6)
C2 0.0333(10) 0.0299(8) 0.0449(10) -0.0008(7) 0.0103(8) 0.0041(7)
C3 0.0346(10) 0.0271(8) 0.0525(10) -0.0027(7) 0.0066(8) -0.0046(8)
C4 0.0301(9) 0.0287(8) 0.0387(9) 0.0064(7) 0.0012(7) -0.0086(7)
C5 0.0304(9) 0.0444(10) 0.0222(8) 0.0139(7) 0.0092(6) 0.0031(7)
C6 0.0366(10) 0.0498(10) 0.0287(8) 0.0113(8) 0.0170(7) 0.0120(7)
C7 0.0321(9) 0.0368(9) 0.0320(8) 0.0041(7) 0.0114(7) 0.0092(7)
C8 0.0264(9) 0.0322(8) 0.0225(7) 0.0036(7) 0.0074(6) 0.0028(6)
C9 0.0201(8) 0.0238(7) 0.0194(7) 0.0054(6) 0.0038(5) 0.0013(5)
C10 0.0295(9) 0.0349(8) 0.0216(7) 0.0124(7) 0.0037(6) -0.0058(6)
C4A 0.0234(8) 0.0257(8) 0.0276(7) 0.0082(6) 0.0025(6) -0.0024(6)
C5A 0.0228(8) 0.0346(8) 0.0214(7) 0.0123(6) 0.0059(6) 0.0021(6)
C8A 0.0184(8) 0.0278(7) 0.0192(7) 0.0063(6) 0.0042(5) 0.0023(5)
C1A 0.0194(8) 0.0262(7) 0.0237(7) 0.0040(6) 0.0032(6) 0.0006(6)
C1' 0.0292(9) 0.0286(8) 0.0228(7) 0.0057(7) 0.0095(6) 0.0029(6)
C2' 0.0283(9) 0.0398(9) 0.0282(8) 0.0070(7) 0.0090(7) 0.0052(7)
C3' 0.0315(10) 0.0387(9) 0.0330(8) 0.0135(8) 0.0171(7) 0.0085(7)
C4' 0.0394(10) 0.0290(8) 0.0252(7) 0.0084(7) 0.0162(7) 0.0046(6)
C5' 0.0344(10) 0.0234(7) 0.0244(7) -0.0085(7) 0.0079(6) -0.0017(6)
C6' 0.0255(9) 0.0313(8) 0.0281(8) -0.0067(7) 0.0023(7) 0.0036(6)
C7' 0.0247(9) 0.0285(8) 0.0307(8) -0.0011(7) 0.0076(6) 0.0023(6)
C8' 0.0275(8) 0.0199(7) 0.0242(7) -0.0012(6) 0.0095(6) 0.0016(6)
C9' 0.0233(8) 0.0191(7) 0.0210(7) -0.0011(6) 0.0081(6) 0.0024(5)
C10' 0.0356(9) 0.0189(7) 0.0217(7) -0.0015(6) 0.0134(6) -0.0007(6)
C8A' 0.0244(8) 0.0179(6) 0.0220(7) -0.0022(6) 0.0098(6) 0.0034(5)
C1A' 0.0273(8) 0.0222(7) 0.0206(7) 0.0015(6) 0.0103(6) 0.0042(5)
C5A' 0.0283(8) 0.0180(7) 0.0213(7) -0.0052(6) 0.0090(6) 0.0017(5)
C4A' 0.0327(9) 0.0199(7) 0.0230(7) 0.0025(6) 0.0142(6) 0.0046(5)

loop_
_atom_type_symbol
_atom_type_description
_atom_type_scat_dispersion_real
_atom_type_scat_dispersion_imag
_atom_type_scat_source
C C 0.0033 0.0016 'International Tables Vol C Tables 4.2.6.8 and 6.1.1.4'
H H 0.0000 0.0000 'International Tables Vol C Tables 4.2.6.8 and 6.1.1.4'

loop_
_geom_angle_atom_site_label_1
_geom_angle_atom_site_label_2
_geom_angle_atom_site_label_3
_geom_angle
_geom_angle_publ_flag
C2 C1 C1A 121.25(14) ?
C2 C1 H1 121.2(8) ?
C1A C1 H1 117.5(8) ?
C1 C2 C3 120.74(15) ?
C1 C2 H2 121.0(8) ?
C3 C2 H2 118.2(8) ?
C4 C3 C2 120.28(15) ?
C4 C3 H3 120.2(9) ?
C2 C3 H3 119.5(9) ?
C3 C4 C4 121.17(14) ?
C3 C4 H4 121.4(8) ?
C4A C4 H4 117.4(8) ?
C6 C5 C5A 121.11(14) ?
C6 C5 H5 121.2(8) ?
C5A C5 H5 117.6(8) ?
C5 C6 C7 120.11(14) ?
C5 C6 H6 121.4(8) ?
C7 C6 H6 118.5(8) ?
C8 C7 C6 120.67(15) ?
C8 C7 H7 119.7(8) ?
C6 C7 H7 119.6(8) ?
C7 C8 C8 121.09(14) ?
C7 C8 H8 119.7(7) ?
C8A C8 H8 119.2(7) ?
C8A C9 C1A 120.03(12) ?
C8A C9 C9' 120.01(11) y
C1A C9 C9' 119.94(11) y
C4A C10 C5A 122.08(13) y
C4A C10 H10 117.3(8) ?
C5A C10 H10 120.6(8) ?
C10 C4A C4 122.36(13) ?
C10 C4A C1A 118.83(13) ?
C4 C4A C1A 118.78(13) ?
C10 C5A C5 121.72(13) ?
C10 C5A C8A 119.31(12) ?
C5 C5A C8A 118.94(13) ?
C9 C8A C8 122.27(12) ?
C9 C8A C5A 119.66(12) ?
C8 C8A C5A 118.06(12) ?
C9 C1A C1 122.21(12) ?
C9 C1A C4A 120.02(12) ?
C1 C1A C4A 117.77(12) ?
C2' C1' C1A' 121.18(13) ?
C2' C1' H1' 119.6(8) ?
C1A' C1' H1' 119.2(8) ?
C1' C2' C3' 120.40(15) ?
C1' C2' H2' 120.7(9) ?
C3' C2' H2' 118.9(9) ?
C4' C3' C2' 120.44(14) ?
C4' C3' H3' 120.5(8) ?
C2' C3' H3' 119.1(8) ?
C3' C4' C4A' 121.29(14) ?
C3' C4' H4' 119.4(8) ?
C4A' C4' H4' 119.3(8) ?
C6' C5' C5A' 121.16(14) ?
C6' C5' H5' 122.0(8) ?
C5A' C5' H5' 116.8(8) ?
C5' C6' C7' 120.41(14) ?
C5' C6' H6' 121.1(8) ?
C7' C6' H6' 118.4(8) ?
C8' C7' C6' 120.37(14) ?
C8' C7' H7' 121.5(9) ?
C6' C7' H7' 118.1(9) ?
C7' C8' C8A' 121.27(13) ?
C7' C8' H8' 120.7(7) ?
C8A' C8' H8' 118.0(7) ?
C8A' C9' C1A' 120.25(12) y
C8A' C9' C9 120.30(12) y
C1A' C9' C9 119.45(12) y
C4A' C10' C5A' 121.52(12) ?
C4A' C10' H10' 118.2(7) ?
C5A' C10' H10' 120.1(7) ?
C9' C8A' C8' 122.06(12) ?
C9' C8A' C5A' 119.73(12) ?
C8' C8A' C5A' 118.19(12) ?
C9' C1A' C1' 122.20(12) ?
C9' C1A' C4A' 119.48(12) ?
C1' C1A' C4A' 118.30(12) ?
C10' C5A' C5' 122.16(12) ?
C10' C5A' C8A' 119.26(13) ?
C5' C5A' C8A' 118.56(12) ?
C10' C4A' C4' 122.06(12) ?
C10' C4A' C1A' 119.55(12) ?
C4' C4A' C1A' 118.37(13) ?

loop_
_geom_bond_atom_site_label_1
_geom_bond_atom_site_label_2
_geom_bond_distance
_geom_bond_publ_flag
C1 C2 1.362(2) y
C1 C1A 1.4295(18) ?
C1 H1 0.997(14) ?
C2 C3 1.414(2) ?
C2 H2 1.024(15) ?
C3 C4 1.353(2) y
C3 H3 0.998(16) ?
C4 C4A 1.433(2) ?
C4 H4 1.015(14) ?
C5 C6 1.356(2) y
C5 C5A 1.4294(19) ?
C5 H5 0.990(14) ?
C6 C7 1.423(2) ?
C6 H6 1.017(14) ?
C7 C8 1.3608(19) y
C7 H7 1.006(15) ?
C8 C8A 1.4295(19) ?
C8 H8 0.996(12) ?
C9 C8A 1.4104(17) ?
C9 C1A 1.4111(18) y
C9 C9' 1.4954(17) y
C10 C4A 1.3917(19) ?
C10 C5A 1.394(2) ?
C10 H10 0.979(13) ?
C4A C1A 1.4365(17) y
C5A C8A 1.4332(17) y
C1' C2' 1.3592(19) y
C1' C1A' 1.4286(19) ?
C1' H1' 0.996(13) ?
C2' C3' 1.421(2) ?
C2' H2' 0.973(15) ?
C3' C4' 1.353(2) y
C3' H3' 0.976(14) ?
C4' C4A' 1.4304(19) ?
C4' H4' 0.995(13) ?
C5' C6' 1.356(2) y
C5' C5A' 1.4287(18) ?
C5' H5' 0.997(13) ?
C6' C7' 1.420(2) ?
C6' H6' 0.965(14) ?
C7' C8' 1.3624(19) y
C7' H7' 0.996(15) ?
C8' C8A' 1.4253(19) ?
C8' H8' 1.007(13) ?
C9' C8A' 1.4070(18) ?
C9' C1A' 1.4118(18) ?
C10' C4A' 1.393(2) ?
C10' C5A' 1.3957(19) ?
C10' H10' 1.016(13) ?
C8A' C5A' 1.4389(17) y
C1A' C4A' 1.4373(17) y

loop_
_geom_torsion_atom_site_label_1
_geom_torsion_atom_site_label_2
_geom_torsion_atom_site_label_3
_geom_torsion_atom_site_label_4
_geom_torsion
_geom_torsion_publ_flag
C1A C1 C2 C3 -0.3(2) ?
C1 C2 C3 C4 0.6(2) ?
C2 C3 C4 C4A -0.9(2) ?
C5A C5 C6 C7 -0.9(2) ?
C5 C6 C7 C8 -0.2(2) ?
C6 C7 C8 C8A 0.4(2) ?
C5A C10 C4A C4 178.95(13) ?
C5A C10 C4A C1A 0.7(2) ?
C3 C4 C4A C10 -177.37(14) ?
C3 C4 C4A C1A 0.9(2) ?
C4A C10 C5A C5 179.62(13) ?
C4A C10 C5A C8A 1.6(2) ?
C6 C5 C5A C10 -176.21(14) ?
C6 C5 C5A C8A 1.8(2) ?
C1A C9 C8A C8 -178.15(12) ?
C9' C9 C8A C8 0.11(19) ?
C1A C9 C8A C5A 0.56(19) ?
C9' C9 C8A C5A 178.82(12) ?
C7 C8 C8A C9 179.21(13) y
C7 C8 C8A C5A 0.5(2) y
C10 C5A C8A C9 -2.27(19) ?
C5 C5A C8A C9 179.68(12) ?
C10 C5A C8A C8 176.50(13) ?
C5 C5A C8A C8 -1.55(19) ?
C8A C9 C1A C1 -178.44(13) ?
C9' C9 C1A C1 3.30(19) ?
C8A C9 C1A C4A 1.79(19) ?
C9' C9 C1A C4A -176.47(12) ?
C2 C1 C1A C9 -179.54(13) y
C2 C1 C1A C4A 0.2(2) y
C10 C4A C1A C9 -2.44(19) ?
C4 C4A C1A C9 179.26(13) ?
C10 C4A C1A C1 177.78(13) ?
C4 C4A C1A C1 -0.52(19) ?
C1A' C1' C2' C3' -1.6(2) ?
C1' C2' C3' C4' 1.2(2) ?
C2' C3' C4' C4A' 0.0(2) ?
C5A' C5' C6' C7' -1.5(2) ?
C5' C6' C7' C8' 1.4(2) ?
C6' C7' C8' C8A' 0.1(2) ?
C8A C9 C9' C8A' 81.08(16) y
C1A C9 C9' C8A' -100.66(15) y
C8A C9 C9' C1A' -99.19(15) y
C1A C9 C9' C1A' 79.07(16) y
C1A' C9' C8A' C8' -175.78(11) ?
C9 C9' C8A' C8' 3.95(18) ?
C1A' C9' C8A' C5A' 2.93(18) ?
C9 C9' C8A' C5A' -177.34(11) ?
C7' C8' C8A' C9' 177.23(12) ?
C7' C8' C8A' C5A' -1.50(18) ?
C8A' C9' C1A' C1' 174.93(12) ?
C9 C9' C1A' C1' -4.80(18) ?
C8A' C9' C1A' C4A' -3.74(18) ?
C9 C9' C1A' C4A' 176.52(11) ?
C2' C1' C1A' C9' -177.72(13) ?
C2' C1' C1A' C4A' 0.97(19) ?
C4A' C10' C5A' C5' 173.98(12) ?
C4A' C10' C5A' C8A' -4.38(18) ?
C6' C5' C5A' C10' -178.34(13) ?
C6' C5' C5A' C8A' 0.04(19) ?
C9' C8A' C5A' C10' 1.10(17) ?
C8' C8A' C5A' C10' 179.86(12) ?
C9' C8A' C5A' C5' -177.32(12) ?
C8' C8A' C5A' C5' 1.43(17) ?
C5A' C10' C4A' C4' -174.67(12) ?
C5A' C10' C4A' C1A' 3.57(19) ?
C3' C4' C4A' C10' 177.70(13) ?
C3' C4' C4A' C1A' -0.56(19) ?
C9' C1A' C4A' C10' 0.54(18) ?
C1' C1A' C4A' C10' -178.19(12) ?
C9' C1A' C4A' C4' 178.85(12) ?
C1' C1A' C4A' C4' 0.12(17) ?

loop_
_cod_related_entry_id
_cod_related_entry_database
_cod_related_entry_code
1 ChemSpider 59494
